data_2109053
loop_
_publ_author_name
'Ragusa, Arianna C.'
'Peloquin, Andrew J.'
'Shahani, Marjan M.'
'Dowling, Keri N.'
'Golen, James A.'
'McMillen, Colin D.'
'Rabinovich, Daniel'
'Pennington, William T.'

_publ_section_title
;
 Heterocyclic 1,3-diazepine-based thiones and selones as versatile
 halogen-bond acceptors
;
_journal_coeditor_code RM5061
_journal_issue 5
_journal_name_full 'Acta Crystallographica Section B'
_journal_page_first
;
;
_journal_paper_doi 10.1107/S2052520622008150
_journal_volume 78
_journal_year 2022
_chemical_formula_moiety '3.333(I1.5), C26 H35 N2 O Se'
_chemical_formula_sum 'C26 H35 I5 N2 O Se'
_chemical_formula_weight 1105.02
_space_group_crystal_system monoclinic
_space_group_IT_number 15
_space_group_name_Hall '-C 2yc'
_space_group_name_H-M_alt 'C 1 2/c 1'
_atom_sites_solution_hydrogens geom
_atom_sites_solution_primary dual
_atom_sites_solution_secondary difmap
_audit_creation_date 2021-11-11
_audit_creation_method
;
Olex2 1.5
(compiled 2021.10.07 svn.r9718050b for OlexSys, GUI svn.r6410)
;
_cell_angle_alpha 90
_cell_angle_beta 96.722(2)
_cell_angle_gamma 90
_cell_formula_units_Z 8
_cell_length_a 13.2501(6)
_cell_length_b 11.0708(6)
_cell_length_c 45.509(3)
_cell_measurement_reflns_used 9214
_cell_measurement_temperature 100.01
_cell_measurement_theta_max 26.11
_cell_measurement_theta_min 2.41
_cell_volume 6629.8(6)
_computing_cell_refinement 'SAINT V8.38A (Bruker AXS Inc., 2017)'
_computing_data_collection 'APEX3 v2017.3-0 (Bruker AXS Inc., 2017)'
_computing_data_reduction 'SAINT V8.38A (Bruker AXS Inc., 2017)'
_computing_molecular_graphics 'Mercury (Macrae <i>et al.</i>, 2008)'
_computing_publication_material 'Olex2 1.5 (Dolomanov <i>et al.</i>, 2009)'
_computing_structure_refinement 'SHELXL 2018/3 (Sheldrick, 2015<i>b</i>)'
_computing_structure_solution 'SHELXT 2018/2 (Sheldrick, 2015<i>a</i>)'
_diffrn_ambient_temperature 100.01
_diffrn_measured_fraction_theta_full 0.998
_diffrn_measured_fraction_theta_max 0.992
_diffrn_measurement_device_type 'Bruker D8 Venture Photon 2'
_diffrn_measurement_method '\f and \w scans'
_diffrn_radiation_type MoK\a
_diffrn_radiation_wavelength 0.71073
_diffrn_reflns_av_R_equivalents 0.0407
_diffrn_reflns_av_unetI/netI 0.0250
_diffrn_reflns_Laue_measured_fraction_full 0.998
_diffrn_reflns_Laue_measured_fraction_max 0.992
_diffrn_reflns_limit_h_max 15
_diffrn_reflns_limit_h_min -16
_diffrn_reflns_limit_k_max 13
_diffrn_reflns_limit_k_min -13
_diffrn_reflns_limit_l_max 56
_diffrn_reflns_limit_l_min -56
_diffrn_reflns_number 46614
_diffrn_reflns_point_group_measured_fraction_full 0.998
_diffrn_reflns_point_group_measured_fraction_max 0.992
_diffrn_reflns_theta_full 25.242
_diffrn_reflns_theta_max 26.152
_diffrn_reflns_theta_min 2.404
_diffrn_source 'Incoatec I\mS'
_diffrn_source_current 1.0
_diffrn_source_power 0.05
_diffrn_source_voltage 50.0
_diffrn_standards_number 0
_exptl_absorpt_coefficient_mu 5.810
_exptl_absorpt_correction_T_max 0.7453
_exptl_absorpt_correction_T_min 0.5608
_exptl_absorpt_correction_type multi-scan
_exptl_absorpt_process_details 'SADABS v2016/2 (Bruker AXS Inc., 2017)'
_exptl_crystal_colour red
_exptl_crystal_colour_primary red
_exptl_crystal_density_diffrn 2.214
_exptl_crystal_density_meas ?
_exptl_crystal_density_method 'not measured'
_exptl_crystal_description plate
_exptl_crystal_F_000 4096
_exptl_crystal_size_max 0.167
_exptl_crystal_size_mid 0.152
_exptl_crystal_size_min 0.045
_exptl_transmission_factor_max 'not measured'
_exptl_transmission_factor_min 'not measured'
_refine_diff_density_max 4.071
_refine_diff_density_min -3.132
_refine_diff_density_rms 0.222
_refine_ls_extinction_method none
_refine_ls_goodness_of_fit_ref 1.098
_refine_ls_hydrogen_treatment constr
_refine_ls_matrix_type full
_refine_ls_number_parameters 325
_refine_ls_number_reflns 6580
_refine_ls_number_restraints 0
_refine_ls_restrained_S_all 1.098
_refine_ls_R_factor_all 0.0772
_refine_ls_R_factor_gt 0.0670
_refine_ls_shift/su_max 0.001
_refine_ls_shift/su_mean 0.000
_refine_ls_structure_factor_coef Fsqd
_refine_ls_weighting_details 'w=1/[\s^2^(Fo^2^)+(0.0180P)^2^+376.8008P] where P=(Fo^2^+2Fc^2^)/3'
_refine_ls_weighting_scheme calc
_refine_ls_wR_factor_gt 0.1363
_refine_ls_wR_factor_ref 0.1419
_reflns_Friedel_coverage 0.000
_reflns_number_gt 5737
_reflns_number_total 6580
_reflns_threshold_expression 'I > 2\s(I)'
_cod_data_source_file rm5061sup1.cif
_cod_data_source_block SDiazMesSeDMK_I3_I2
_cod_depositor_comments
;
The following automatic conversions were performed:

data item '_exptl_crystal_density_meas' value 'not measured' was
changed to '?' -- the value is perceived as not measured.

Automatic conversion script
Id: cif_fix_values 7556 2019-12-06 15:28:31Z antanas 
;
_cod_original_cell_volume 6629.7(6)
_cod_database_code 2109053
_shelx_shelxl_version_number 2018/3
_shelx_space_group_comment
;
The symmetry employed for this shelxl refinement is uniquely defined
by the following loop, which should always be used as a source of
symmetry information in preference to the above space-group names.
They are only intended as comments.
;
_shelx_estimated_absorpt_t_max 0.780
_shelx_estimated_absorpt_t_min 0.444
_olex2_refinement_description
;
1. Fixed Uiso
 At 1.2 times of:
  All C(H) groups, All C(H,H) groups
 At 1.5 times of:
  All C(H,H,H) groups
2.a Secondary CH2 refined with riding coordinates:
 C2(H2A,H2B), C3(H3A,H3B), C4(H4A,H4B), C5(H5A,H5B), C24(H24A,H24B)
2.b Aromatic/amide H refined with riding coordinates:
 C8(H8), C10(H10), C17(H17), C19(H19)
2.c Idealised Me refined as rotating group:
 C12(H12A,H12B,H12C), C13(H13A,H13B,H13C), C14(H14A,H14B,H14C), C21(H21A,H21B,
 H21C), C22(H22A,H22B,H22C), C23(H23A,H23B,H23C), C26(H26A,H26B,H26C)
;
_olex2_submission_special_instructions 'No special instructions were received'

loop_
_space_group_symop_operation_xyz
'x, y, z'
'-x, y, -z+1/2'
'x+1/2, y+1/2, z'
'-x+1/2, y+1/2, -z+1/2'
'-x, -y, -z'
'x, -y, z-1/2'
'-x+1/2, -y+1/2, -z'
'x+1/2, -y+1/2, z-1/2'

loop_
_atom_site_label
_atom_site_type_symbol
_atom_site_fract_x
_atom_site_fract_y
_atom_site_fract_z
_atom_site_U_iso_or_equiv
_atom_site_adp_type
_atom_site_occupancy
_atom_site_site_symmetry_order
_atom_site_calc_flag
_atom_site_refinement_flags_posn
_atom_site_refinement_flags_adp
_atom_site_refinement_flags_occupancy
_atom_site_disorder_assembly
_atom_site_disorder_group
I1 I 0.500000 0.500000 0.500000 0.0499(3) Uani 1 2 d S . P . .
I2 I 0.59217(7) 0.28252(10) 0.48034(2) 0.0629(3) Uani 1 1 d . . . . .
I3 I 0.43289(6) 0.24158(7) 0.42050(2) 0.0447(2) Uani 1 1 d . . . . .
I4 I 0.30499(7) 0.20343(7) 0.36906(2) 0.0472(2) Uani 1 1 d . . . . .
I5 I 0.14036(7) 0.19618(11) 0.30440(2) 0.0644(3) Uani 1 1 d . . . . .
I6 I 0.000000 0.19062(9) 0.250000 0.0399(3) Uani 1 2 d S T P . .
Se1 Se 0.43060(8) 0.85323(11) 0.36915(2) 0.0365(3) Uani 1 1 d . . . . .
O1 O 0.5273(8) 1.0240(10) 0.33671(19) 0.073(4) Uani 1 1 d . . . . .
N1 N 0.2752(7) 0.6675(9) 0.36531(18) 0.044(3) Uani 1 1 d . . . . .
N2 N 0.3725(5) 0.7013(6) 0.41039(15) 0.0162(14) Uani 1 1 d . . . . .
C1 C 0.3465(6) 0.7280(8) 0.38187(19) 0.0193(17) Uani 1 1 d . . . . .
C2 C 0.3169(8) 0.6205(10) 0.4295(2) 0.034(2) Uani 1 1 d . . . . .
H2A H 0.331984 0.646455 0.450415 0.041 Uiso 1 1 calc R U . . .
H2B H 0.341989 0.536748 0.428052 0.041 Uiso 1 1 calc R U . . .
C3 C 0.2019(10) 0.6222(13) 0.4209(3) 0.053(3) Uani 1 1 d . . . . .
H3A H 0.179667 0.705221 0.415208 0.063 Uiso 1 1 calc R U . . .
H3B H 0.167092 0.597485 0.438038 0.063 Uiso 1 1 calc R U . . .
C4 C 0.1723(7) 0.5353(9) 0.3947(2) 0.028(2) Uani 1 1 d . . . . .
H4A H 0.164383 0.452561 0.402371 0.033 Uiso 1 1 calc R U . . .
H4B H 0.106332 0.560557 0.384022 0.033 Uiso 1 1 calc R U . . .
C5 C 0.2511(10) 0.5353(10) 0.3741(3) 0.041(3) Uani 1 1 d . . . . .
H5A H 0.226572 0.488629 0.356082 0.050 Uiso 1 1 calc R U . . .
H5B H 0.313692 0.496215 0.383618 0.050 Uiso 1 1 calc R U . . .
C6 C 0.4604(6) 0.7580(8) 0.42725(18) 0.0182(17) Uani 1 1 d . . . . .
C7 C 0.4461(7) 0.8626(8) 0.44333(18) 0.0201(18) Uani 1 1 d . . . . .
C8 C 0.5304(7) 0.9104(9) 0.46074(19) 0.026(2) Uani 1 1 d . . . . .
H8 H 0.522867 0.982926 0.471410 0.031 Uiso 1 1 calc R U . . .
C9 C 0.6241(7) 0.8553(9) 0.46289(19) 0.025(2) Uani 1 1 d . . . . .
C10 C 0.6357(7) 0.7511(9) 0.44608(19) 0.0232(19) Uani 1 1 d . . . . .
H10 H 0.700970 0.715002 0.446795 0.028 Uiso 1 1 calc R U . . .
C11 C 0.5552(7) 0.6996(8) 0.4285(2) 0.0220(18) Uani 1 1 d . . . . .
C12 C 0.3427(8) 0.9228(9) 0.4419(2) 0.033(2) Uani 1 1 d . . . . .
H12A H 0.315041 0.934670 0.421196 0.049 Uiso 1 1 calc R U . . .
H12B H 0.349752 1.001268 0.451932 0.049 Uiso 1 1 calc R U . . .
H12C H 0.296589 0.871426 0.451735 0.049 Uiso 1 1 calc R U . . .
C13 C 0.7122(8) 0.9065(10) 0.4830(2) 0.036(2) Uani 1 1 d . . . . .
H13A H 0.710490 0.875263 0.503125 0.054 Uiso 1 1 calc R U . . .
H13B H 0.707292 0.994812 0.483268 0.054 Uiso 1 1 calc R U . . .
H13C H 0.776202 0.882702 0.475830 0.054 Uiso 1 1 calc R U . . .
C14 C 0.5692(8) 0.5867(9) 0.4110(2) 0.031(2) Uani 1 1 d . . . . .
H14A H 0.523956 0.523247 0.416864 0.047 Uiso 1 1 calc R U . . .
H14B H 0.639883 0.559504 0.414886 0.047 Uiso 1 1 calc R U . . .
H14C H 0.552801 0.603754 0.389857 0.047 Uiso 1 1 calc R U . . .
C15 C 0.2352(7) 0.7035(10) 0.3357(2) 0.029(2) Uani 1 1 d . . . . .
C16 C 0.1632(7) 0.7955(11) 0.3313(2) 0.032(2) Uani 1 1 d . . . . .
C17 C 0.1323(7) 0.8316(10) 0.3026(2) 0.030(2) Uani 1 1 d . . . . .
H17 H 0.085051 0.896115 0.299273 0.036 Uiso 1 1 calc R U . . .
C18 C 0.1684(7) 0.7761(8) 0.27840(19) 0.0214(18) Uani 1 1 d . . . . .
C19 C 0.2352(7) 0.6804(8) 0.2838(2) 0.0231(19) Uani 1 1 d . . . . .
H19 H 0.257980 0.639172 0.267535 0.028 Uiso 1 1 calc R U . . .
C20 C 0.2703(7) 0.6424(8) 0.3125(2) 0.027(2) Uani 1 1 d . . . . .
C21 C 0.1246(9) 0.8563(15) 0.3571(3) 0.059(4) Uani 1 1 d . . . . .
H21A H 0.180705 0.898396 0.368784 0.088 Uiso 1 1 calc R U . . .
H21B H 0.095920 0.795797 0.369449 0.088 Uiso 1 1 calc R U . . .
H21C H 0.071839 0.914792 0.349916 0.088 Uiso 1 1 calc R U . . .
C22 C 0.1392(9) 0.8227(10) 0.2475(2) 0.037(2) Uani 1 1 d . . . . .
H22A H 0.080959 0.776817 0.238038 0.055 Uiso 1 1 calc R U . . .
H22B H 0.196765 0.813270 0.235929 0.055 Uiso 1 1 calc R U . . .
H22C H 0.121055 0.908338 0.248265 0.055 Uiso 1 1 calc R U . . .
C23 C 0.3506(10) 0.5428(10) 0.3162(3) 0.044(3) Uani 1 1 d . . . . .
H23A H 0.319665 0.467816 0.322295 0.066 Uiso 1 1 calc R U . . .
H23B H 0.405642 0.566869 0.331384 0.066 Uiso 1 1 calc R U . . .
H23C H 0.378158 0.529814 0.297399 0.066 Uiso 1 1 calc R U . . .
C24 C 0.3949(8) 0.8837(9) 0.3274(2) 0.029(2) Uani 1 1 d . . . . .
H24A H 0.403421 0.809457 0.315766 0.035 Uiso 1 1 calc R U . . .
H24B H 0.323303 0.910506 0.323420 0.035 Uiso 1 1 calc R U . . .
C25 C 0.4656(7) 0.9816(9) 0.3190(2) 0.027(2) Uani 1 1 d . . . . .
C26 C 0.4475(10) 1.0260(11) 0.2879(2) 0.045(3) Uani 1 1 d . . . . .
H26A H 0.382220 1.068489 0.284851 0.068 Uiso 1 1 calc R U . . .
H26B H 0.446176 0.957286 0.274273 0.068 Uiso 1 1 calc R U . . .
H26C H 0.502186 1.081401 0.284099 0.068 Uiso 1 1 calc R U . . .

loop_
_atom_site_aniso_label
_atom_site_aniso_U_11
_atom_site_aniso_U_22
_atom_site_aniso_U_33
_atom_site_aniso_U_23
_atom_site_aniso_U_13
_atom_site_aniso_U_12
I1 0.0343(5) 0.0785(8) 0.0324(5) 0.0298(5) -0.0153(4) -0.0317(6)
I2 0.0543(5) 0.0807(7) 0.0518(5) 0.0244(5) -0.0017(4) -0.0249(5)
I3 0.0446(4) 0.0407(4) 0.0521(5) 0.0084(3) 0.0192(4) -0.0099(3)
I4 0.0676(5) 0.0244(4) 0.0506(5) -0.0003(3) 0.0108(4) -0.0038(4)
I5 0.0545(5) 0.0851(7) 0.0531(5) 0.0054(5) 0.0039(4) 0.0014(5)
I6 0.0437(6) 0.0291(5) 0.0498(6) 0.000 0.0178(5) 0.000
Se1 0.0389(6) 0.0451(6) 0.0225(5) 0.0138(4) -0.0089(4) -0.0279(5)
O1 0.079(7) 0.092(8) 0.042(5) 0.028(5) -0.022(5) -0.069(6)
N1 0.049(6) 0.058(6) 0.021(4) 0.017(4) -0.015(4) -0.043(5)
N2 0.015(3) 0.017(3) 0.015(3) 0.001(3) -0.003(3) -0.008(3)
C1 0.021(4) 0.020(4) 0.016(4) -0.001(3) 0.001(3) -0.001(4)
C2 0.036(6) 0.043(6) 0.021(5) 0.012(4) -0.008(4) -0.019(5)
C3 0.055(8) 0.061(9) 0.043(7) 0.002(6) 0.009(6) -0.022(7)
C4 0.028(5) 0.030(5) 0.026(5) 0.002(4) 0.004(4) -0.012(4)
C5 0.055(7) 0.028(6) 0.039(6) -0.002(5) 0.000(5) -0.008(5)
C6 0.015(4) 0.021(4) 0.017(4) 0.002(3) -0.006(3) -0.007(3)
C7 0.023(4) 0.022(4) 0.015(4) -0.002(3) 0.004(3) -0.002(4)
C8 0.034(5) 0.031(5) 0.012(4) -0.002(4) 0.004(4) -0.017(4)
C9 0.030(5) 0.031(5) 0.012(4) 0.005(4) -0.004(3) -0.012(4)
C10 0.019(4) 0.029(5) 0.021(4) 0.006(4) -0.003(3) -0.003(4)
C11 0.023(4) 0.022(4) 0.022(4) 0.007(4) 0.003(4) -0.004(4)
C12 0.031(5) 0.024(5) 0.045(6) -0.008(4) 0.010(5) -0.003(4)
C13 0.040(6) 0.035(6) 0.031(5) -0.002(5) -0.008(5) -0.016(5)
C14 0.027(5) 0.026(5) 0.039(6) -0.002(4) 0.001(4) -0.002(4)
C15 0.029(5) 0.041(6) 0.015(4) 0.008(4) -0.004(4) -0.019(5)
C16 0.026(5) 0.050(7) 0.022(5) -0.010(5) 0.008(4) -0.019(5)
C17 0.023(5) 0.032(5) 0.035(5) -0.004(4) -0.001(4) -0.004(4)
C18 0.025(5) 0.021(5) 0.018(4) 0.001(3) 0.004(3) -0.007(4)
C19 0.025(5) 0.022(5) 0.021(4) -0.002(4) -0.004(4) -0.005(4)
C20 0.029(5) 0.019(5) 0.030(5) 0.005(4) -0.009(4) -0.010(4)
C21 0.034(6) 0.102(12) 0.041(7) -0.031(7) 0.008(5) -0.010(7)
C22 0.047(6) 0.041(6) 0.019(5) 0.010(4) -0.007(4) -0.003(5)
C23 0.059(8) 0.024(5) 0.045(7) 0.002(5) -0.017(6) 0.002(5)
C24 0.034(5) 0.034(5) 0.017(4) 0.007(4) -0.007(4) -0.017(4)
C25 0.026(5) 0.029(5) 0.027(5) 0.002(4) 0.004(4) -0.012(4)
C26 0.065(8) 0.041(7) 0.029(6) 0.009(5) 0.002(5) -0.022(6)

loop_
_atom_type_symbol
_atom_type_description
_atom_type_scat_dispersion_real
_atom_type_scat_dispersion_imag
_atom_type_scat_source
C C 0.0033 0.0016 'International Tables Vol C Tables 4.2.6.8 and 6.1.1.4'
H H 0.0000 0.0000 'International Tables Vol C Tables 4.2.6.8 and 6.1.1.4'
I I -0.4742 1.8119 'International Tables Vol C Tables 4.2.6.8 and 6.1.1.4'
N N 0.0061 0.0033 'International Tables Vol C Tables 4.2.6.8 and 6.1.1.4'
O O 0.0106 0.0060 'International Tables Vol C Tables 4.2.6.8 and 6.1.1.4'
Se Se -0.0929 2.2259 'International Tables Vol C Tables 4.2.6.8 and 6.1.1.4'

loop_
_geom_angle_atom_site_label_1
_geom_angle_atom_site_label_2
_geom_angle_atom_site_label_3
_geom_angle
_geom_angle_site_symmetry_1
_geom_angle_site_symmetry_3
_geom_angle_publ_flag
I2 I1 I2 180.00(4) 5_666 . ?
I5 I6 I5 177.58(6) 2 . ?
C1 Se1 C24 109.9(4) . . ?
C1 N1 C5 119.0(8) . . ?
C1 N1 C15 123.6(8) . . ?
C15 N1 C5 115.6(8) . . ?
C1 N2 C2 127.4(7) . . ?
C1 N2 C6 121.0(7) . . ?
C6 N2 C2 111.5(7) . . ?
N1 C1 Se1 126.8(7) . . ?
N1 C1 N2 121.9(8) . . ?
N2 C1 Se1 111.2(6) . . ?
N2 C2 H2A 109.1 . . ?
N2 C2 H2B 109.1 . . ?
N2 C2 C3 112.7(8) . . ?
H2A C2 H2B 107.8 . . ?
C3 C2 H2A 109.1 . . ?
C3 C2 H2B 109.1 . . ?
C2 C3 H3A 109.6 . . ?
C2 C3 H3B 109.6 . . ?
C2 C3 C4 110.2(11) . . ?
H3A C3 H3B 108.1 . . ?
C4 C3 H3A 109.6 . . ?
C4 C3 H3B 109.6 . . ?
C3 C4 H4A 109.5 . . ?
C3 C4 H4B 109.5 . . ?
H4A C4 H4B 108.1 . . ?
C5 C4 C3 110.8(9) . . ?
C5 C4 H4A 109.5 . . ?
C5 C4 H4B 109.5 . . ?
N1 C5 H5A 109.7 . . ?
N1 C5 H5B 109.7 . . ?
C4 C5 N1 110.0(9) . . ?
C4 C5 H5A 109.7 . . ?
C4 C5 H5B 109.7 . . ?
H5A C5 H5B 108.2 . . ?
C7 C6 N2 119.0(8) . . ?
C7 C6 C11 122.3(8) . . ?
C11 C6 N2 118.5(8) . . ?
C6 C7 C8 117.6(8) . . ?
C6 C7 C12 121.3(8) . . ?
C8 C7 C12 121.1(8) . . ?
C7 C8 H8 119.1 . . ?
C9 C8 C7 121.9(9) . . ?
C9 C8 H8 119.1 . . ?
C8 C9 C10 118.7(8) . . ?
C8 C9 C13 120.3(9) . . ?
C10 C9 C13 121.0(9) . . ?
C9 C10 H10 119.0 . . ?
C11 C10 C9 122.0(9) . . ?
C11 C10 H10 119.0 . . ?
C6 C11 C14 121.6(8) . . ?
C10 C11 C6 117.4(9) . . ?
C10 C11 C14 121.0(9) . . ?
C7 C12 H12A 109.5 . . ?
C7 C12 H12B 109.5 . . ?
C7 C12 H12C 109.5 . . ?
H12A C12 H12B 109.5 . . ?
H12A C12 H12C 109.5 . . ?
H12B C12 H12C 109.5 . . ?
C9 C13 H13A 109.5 . . ?
C9 C13 H13B 109.5 . . ?
C9 C13 H13C 109.5 . . ?
H13A C13 H13B 109.5 . . ?
H13A C13 H13C 109.5 . . ?
H13B C13 H13C 109.5 . . ?
C11 C14 H14A 109.5 . . ?
C11 C14 H14B 109.5 . . ?
C11 C14 H14C 109.5 . . ?
H14A C14 H14B 109.5 . . ?
H14A C14 H14C 109.5 . . ?
H14B C14 H14C 109.5 . . ?
C16 C15 N1 120.2(10) . . ?
C20 C15 N1 117.3(10) . . ?
C20 C15 C16 122.5(9) . . ?
C15 C16 C21 120.7(10) . . ?
C17 C16 C15 117.8(9) . . ?
C17 C16 C21 121.4(11) . . ?
C16 C17 H17 119.0 . . ?
C16 C17 C18 121.9(10) . . ?
C18 C17 H17 119.0 . . ?
C17 C18 C22 120.9(9) . . ?
C19 C18 C17 117.9(9) . . ?
C19 C18 C22 121.2(9) . . ?
C18 C19 H19 118.9 . . ?
C18 C19 C20 122.3(9) . . ?
C20 C19 H19 118.9 . . ?
C15 C20 C19 117.4(9) . . ?
C15 C20 C23 124.1(9) . . ?
C19 C20 C23 118.3(9) . . ?
C16 C21 H21A 109.5 . . ?
C16 C21 H21B 109.5 . . ?
C16 C21 H21C 109.5 . . ?
H21A C21 H21B 109.5 . . ?
H21A C21 H21C 109.5 . . ?
H21B C21 H21C 109.5 . . ?
C18 C22 H22A 109.5 . . ?
C18 C22 H22B 109.5 . . ?
C18 C22 H22C 109.5 . . ?
H22A C22 H22B 109.5 . . ?
H22A C22 H22C 109.5 . . ?
H22B C22 H22C 109.5 . . ?
C20 C23 H23A 109.5 . . ?
C20 C23 H23B 109.5 . . ?
C20 C23 H23C 109.5 . . ?
H23A C23 H23B 109.5 . . ?
H23A C23 H23C 109.5 . . ?
H23B C23 H23C 109.5 . . ?
Se1 C24 H24A 110.4 . . ?
Se1 C24 H24B 110.4 . . ?
H24A C24 H24B 108.6 . . ?
C25 C24 Se1 106.5(6) . . ?
C25 C24 H24A 110.4 . . ?
C25 C24 H24B 110.4 . . ?
O1 C25 C24 121.2(9) . . ?
O1 C25 C26 122.6(9) . . ?
C26 C25 C24 116.1(8) . . ?
C25 C26 H26A 109.5 . . ?
C25 C26 H26B 109.5 . . ?
C25 C26 H26C 109.5 . . ?
H26A C26 H26B 109.5 . . ?
H26A C26 H26C 109.5 . . ?
H26B C26 H26C 109.5 . . ?

loop_
_geom_bond_atom_site_label_1
_geom_bond_atom_site_label_2
_geom_bond_distance
_geom_bond_site_symmetry_2
_geom_bond_publ_flag
I1 I2 2.8887(12) 5_666 ?
I1 I2 2.8887(12) . ?
I3 I4 2.7570(13) . ?
I5 I6 2.9180(10) . ?
Se1 C1 1.911(9) . ?
Se1 C24 1.935(9) . ?
O1 C25 1.177(12) . ?
N1 C1 1.319(12) . ?
N1 C5 1.560(14) . ?
N1 C15 1.446(12) . ?
N2 C1 1.337(11) . ?
N2 C2 1.501(11) . ?
N2 C6 1.459(10) . ?
C2 H2A 0.9900 . ?
C2 H2B 0.9900 . ?
C2 C3 1.529(16) . ?
C3 H3A 0.9900 . ?
C3 H3B 0.9900 . ?
C3 C4 1.545(16) . ?
C4 H4A 0.9900 . ?
C4 H4B 0.9900 . ?
C4 C5 1.485(15) . ?
C5 H5A 0.9900 . ?
C5 H5B 0.9900 . ?
C6 C7 1.395(12) . ?
C6 C11 1.408(13) . ?
C7 C8 1.396(12) . ?
C7 C12 1.518(13) . ?
C8 H8 0.9500 . ?
C8 C9 1.377(14) . ?
C9 C10 1.402(14) . ?
C9 C13 1.508(13) . ?
C10 H10 0.9500 . ?
C10 C11 1.379(13) . ?
C11 C14 1.507(13) . ?
C12 H12A 0.9800 . ?
C12 H12B 0.9800 . ?
C12 H12C 0.9800 . ?
C13 H13A 0.9800 . ?
C13 H13B 0.9800 . ?
C13 H13C 0.9800 . ?
C14 H14A 0.9800 . ?
C14 H14B 0.9800 . ?
C14 H14C 0.9800 . ?
C15 C16 1.393(16) . ?
C15 C20 1.381(15) . ?
C16 C17 1.383(14) . ?
C16 C21 1.492(15) . ?
C17 H17 0.9500 . ?
C17 C18 1.395(13) . ?
C18 C19 1.384(13) . ?
C18 C22 1.507(12) . ?
C19 H19 0.9500 . ?
C19 C20 1.396(13) . ?
C20 C23 1.528(15) . ?
C21 H21A 0.9800 . ?
C21 H21B 0.9800 . ?
C21 H21C 0.9800 . ?
C22 H22A 0.9800 . ?
C22 H22B 0.9800 . ?
C22 H22C 0.9800 . ?
C23 H23A 0.9800 . ?
C23 H23B 0.9800 . ?
C23 H23C 0.9800 . ?
C24 H24A 0.9900 . ?
C24 H24B 0.9900 . ?
C24 C25 1.510(12) . ?
C25 C26 1.492(14) . ?
C26 H26A 0.9800 . ?
C26 H26B 0.9800 . ?
C26 H26C 0.9800 . ?

loop_
_geom_hbond_atom_site_label_D
_geom_hbond_atom_site_label_H
_geom_hbond_atom_site_label_A
_geom_hbond_distance_DH
_geom_hbond_distance_HA
_geom_hbond_distance_DA
_geom_hbond_angle_DHA
_geom_hbond_site_symmetry_A
_geom_hbond_publ_flag
C2 H2A I2 0.99 3.29 4.274(10) 173.4 5_666 yes
C3 H3B I2 0.99 3.06 3.674(14) 121.8 3_455 yes
C4 H4B O1 0.99 2.32 3.081(13) 133.3 3_445 yes
C26 H26B I6 0.98 3.26 4.186(13) 158.2 3 yes

loop_
_geom_torsion_atom_site_label_1
_geom_torsion_atom_site_label_2
_geom_torsion_atom_site_label_3
_geom_torsion_atom_site_label_4
_geom_torsion
_geom_torsion_site_symmetry_1
_geom_torsion_site_symmetry_2
_geom_torsion_site_symmetry_3
_geom_torsion_site_symmetry_4
_geom_torsion_publ_flag
Se1 C24 C25 O1 -0.2(14) . . . . ?
Se1 C24 C25 C26 -176.1(8) . . . . ?
N1 C15 C16 C17 175.9(9) . . . . ?
N1 C15 C16 C21 -1.3(15) . . . . ?
N1 C15 C20 C19 -177.2(8) . . . . ?
N1 C15 C20 C23 -2.0(14) . . . . ?
N2 C2 C3 C4 82.5(12) . . . . ?
N2 C6 C7 C8 176.0(8) . . . . ?
N2 C6 C7 C12 -4.2(13) . . . . ?
N2 C6 C11 C10 -176.1(8) . . . . ?
N2 C6 C11 C14 5.2(12) . . . . ?
C1 N1 C5 C4 88.7(13) . . . . ?
C1 N1 C15 C16 -79.1(14) . . . . ?
C1 N1 C15 C20 101.6(13) . . . . ?
C1 N2 C2 C3 -31.8(15) . . . . ?
C1 N2 C6 C7 93.2(10) . . . . ?
C1 N2 C6 C11 -91.8(10) . . . . ?
C2 N2 C1 Se1 171.3(8) . . . . ?
C2 N2 C1 N1 -12.4(15) . . . . ?
C2 N2 C6 C7 -83.4(10) . . . . ?
C2 N2 C6 C11 91.6(10) . . . . ?
C2 C3 C4 C5 -35.6(13) . . . . ?
C3 C4 C5 N1 -51.3(12) . . . . ?
C5 N1 C1 Se1 151.0(8) . . . . ?
C5 N1 C1 N2 -24.8(15) . . . . ?
C5 N1 C15 C16 116.4(11) . . . . ?
C5 N1 C15 C20 -62.9(12) . . . . ?
C6 N2 C1 Se1 -4.7(10) . . . . ?
C6 N2 C1 N1 171.7(9) . . . . ?
C6 N2 C2 C3 144.5(9) . . . . ?
C6 C7 C8 C9 -1.9(13) . . . . ?
C7 C6 C11 C10 -1.3(13) . . . . ?
C7 C6 C11 C14 -180.0(8) . . . . ?
C7 C8 C9 C10 2.7(13) . . . . ?
C7 C8 C9 C13 -177.1(9) . . . . ?
C8 C9 C10 C11 -2.9(13) . . . . ?
C9 C10 C11 C6 2.1(13) . . . . ?
C9 C10 C11 C14 -179.1(8) . . . . ?
C11 C6 C7 C8 1.2(13) . . . . ?
C11 C6 C7 C12 -179.0(9) . . . . ?
C12 C7 C8 C9 178.3(9) . . . . ?
C13 C9 C10 C11 177.0(9) . . . . ?
C15 N1 C1 Se1 -13.0(17) . . . . ?
C15 N1 C1 N2 171.2(10) . . . . ?
C15 N1 C5 C4 -106.0(11) . . . . ?
C15 C16 C17 C18 2.2(14) . . . . ?
C16 C15 C20 C19 3.5(14) . . . . ?
C16 C15 C20 C23 178.8(10) . . . . ?
C16 C17 C18 C19 1.5(14) . . . . ?
C16 C17 C18 C22 -175.7(9) . . . . ?
C17 C18 C19 C20 -2.9(14) . . . . ?
C18 C19 C20 C15 0.5(14) . . . . ?
C18 C19 C20 C23 -175.0(9) . . . . ?
C20 C15 C16 C17 -4.9(14) . . . . ?
C20 C15 C16 C21 177.9(10) . . . . ?
C21 C16 C17 C18 179.5(10) . . . . ?
C22 C18 C19 C20 174.2(9) . . . . ?

_cod_database_fobs_code 2109053
